data_4071247
loop_
_publ_author_name
'Apodaca, Paula'
'Kumar, Mukesh'
'Cervantes-Lee, Francisco'
'Sharma, Hemant K.'
'Pannell, Keith H.'

_publ_section_title
;
 The Chloromethylgermyl Complexes (\h5-C5H5)M(CO)nGeR2CH2Cl [M = Fe (n=
 2), Mo, W (n= 3)]: Rearrangements, Transformations to
 1-Germa-3-metallacyclobutanes (\h5-C5H4)M(CO)nCH2GeR2, and their
 Ring-Opening Polymerizations
;
_journal_issue 13
_journal_name_full Organometallics
_journal_page_first 3136
_journal_paper_doi 10.1021/om800059r
_journal_volume 27
_journal_year 2008
_chemical_formula_sum 'C11 H12 Ge O3 W'
_chemical_formula_weight 448.65
_chemical_name_systematic
; 
 ? 
;
_space_group_IT_number 2
_symmetry_cell_setting triclinic
_symmetry_space_group_name_Hall '-P 1'
_symmetry_space_group_name_H-M 'P -1'
_atom_sites_solution_hydrogens geom
_atom_sites_solution_primary direct
_atom_sites_solution_secondary difmap
_audit_creation_method SHELXL-97
_cell_angle_alpha 82.509(5)
_cell_angle_beta 79.760(5)
_cell_angle_gamma 81.872(5)
_cell_formula_units_Z 4
_cell_length_a 6.822(2)
_cell_length_b 13.361(4)
_cell_length_c 14.685(4)
_cell_measurement_reflns_used 45
_cell_measurement_temperature 293(2)
_cell_measurement_theta_max 25
_cell_measurement_theta_min 3
_cell_volume 1296.3(6)
_computing_cell_refinement 'Bruker SMART v5.625, 2001'
_computing_data_collection 'Bruker SMART v5.625, 2001'
_computing_data_reduction 'Bruker SAINT v5.622, 2001'
_computing_molecular_graphics 'Bruker SHELXTL v6.10, 2000'
_computing_publication_material 'Bruker SHELXTL v6.10, 2000'
_computing_structure_refinement 'SHELXL-97 (Sheldrick, 1997)'
_computing_structure_solution 'SHELXS-97 (Sheldrick, 1990)'
_diffrn_ambient_temperature 293(2)
_diffrn_measured_fraction_theta_full 0.985
_diffrn_measured_fraction_theta_max 0.985
_diffrn_measurement_device_type 'Bruker APEX CCD area detector'
_diffrn_measurement_method 'phi and omega scans'
_diffrn_radiation_monochromator graphite
_diffrn_radiation_source 'fine-focus sealed tube'
_diffrn_radiation_type MoK\a
_diffrn_radiation_wavelength 0.71073
_diffrn_reflns_av_R_equivalents 0.0232
_diffrn_reflns_av_sigmaI/netI 0.0421
_diffrn_reflns_limit_h_max 6
_diffrn_reflns_limit_h_min -7
_diffrn_reflns_limit_k_max 13
_diffrn_reflns_limit_k_min -14
_diffrn_reflns_limit_l_max 16
_diffrn_reflns_limit_l_min -13
_diffrn_reflns_number 5776
_diffrn_reflns_theta_full 23.27
_diffrn_reflns_theta_max 23.27
_diffrn_reflns_theta_min 1.55
_exptl_absorpt_coefficient_mu 11.173
_exptl_absorpt_correction_T_max 0.5537
_exptl_absorpt_correction_T_min 0.2134
_exptl_absorpt_correction_type 'Bruker SADABS V2.05'
_exptl_crystal_colour yellow
_exptl_crystal_density_diffrn 2.299
_exptl_crystal_density_meas 0
_exptl_crystal_density_method 'not measured'
_exptl_crystal_description chunk
_exptl_crystal_F_000 832
_exptl_crystal_size_max 0.20
_exptl_crystal_size_mid 0.20
_exptl_crystal_size_min 0.06
_refine_diff_density_max 2.667
_refine_diff_density_min -1.101
_refine_diff_density_rms 0.246
_refine_ls_extinction_method none
_refine_ls_goodness_of_fit_ref 1.040
_refine_ls_hydrogen_treatment mixed
_refine_ls_matrix_type full
_refine_ls_number_parameters 293
_refine_ls_number_reflns 3680
_refine_ls_number_restraints 0
_refine_ls_restrained_S_all 1.040
_refine_ls_R_factor_all 0.0510
_refine_ls_R_factor_gt 0.0440
_refine_ls_shift/su_max 0.064
_refine_ls_shift/su_mean 0.005
_refine_ls_structure_factor_coef Fsqd
_refine_ls_weighting_details 'calc w=1/[\s^2^(Fo^2^)+(0.0703P)^2^+0.0000P] where P=(Fo^2^+2Fc^2^)/3'
_refine_ls_weighting_scheme calc
_refine_ls_wR_factor_gt 0.1042
_refine_ls_wR_factor_ref 0.1082
_reflns_number_gt 3158
_reflns_number_total 3680
_reflns_threshold_expression >2sigma(I)
_cod_data_source_file om800059r-file002.cif
_cod_data_source_block 144pa1m
_cod_original_cell_volume 1296.4(6)
_cod_original_sg_symbol_H-M P-1
_cod_database_code 4071247

loop_
_symmetry_equiv_pos_as_xyz
'x, y, z'
'-x, -y, -z'

loop_
_atom_site_label
_atom_site_type_symbol
_atom_site_fract_x
_atom_site_fract_y
_atom_site_fract_z
_atom_site_U_iso_or_equiv
_atom_site_adp_type
_atom_site_occupancy
_atom_site_symmetry_multiplicity
_atom_site_calc_flag
_atom_site_refinement_flags
W1 W 0.35606(6) 0.82953(3) 0.14388(3) 0.03804(17) Uani 1 1 d .
W2 W 0.36601(6) 0.64816(3) 0.79260(3) 0.03779(17) Uani 1 1 d .
Ge1 Ge 0.55417(19) 0.80260(10) 0.32849(9) 0.0579(4) Uani 1 1 d .
Ge2 Ge 0.12100(18) 0.72437(10) 0.62545(8) 0.0522(3) Uani 1 1 d .
O1 O 0.0494(13) 1.0128(6) 0.2108(6) 0.075(3) Uani 1 1 d .
O2 O 0.1129(14) 0.6434(7) 0.1773(8) 0.093(3) Uani 1 1 d .
O3 O 0.1173(12) 0.8812(6) -0.0235(6) 0.065(2) Uani 1 1 d .
O4 O 0.6770(15) 0.5139(9) 0.6633(7) 0.103(4) Uani 1 1 d .
O5 O 0.5605(13) 0.8405(7) 0.8132(7) 0.077(3) Uani 1 1 d .
O6 O 0.6557(13) 0.5529(8) 0.9325(6) 0.085(3) Uani 1 1 d .
C1 C 0.6650(15) 0.8121(8) 0.1953(8) 0.050(3) Uani 1 1 d .
C2 C 0.6523(16) 0.9041(9) 0.1334(8) 0.056(3) Uani 1 1 d .
H2 H 0.6495 0.9692 0.1500 0.067 Uiso 1 1 calc R
C3 C 0.6446(16) 0.8809(10) 0.0432(8) 0.057(3) Uani 1 1 d .
H3 H 0.6362 0.9268 -0.0097 0.068 Uiso 1 1 calc R
C4 C 0.6524(15) 0.7735(10) 0.0492(8) 0.059(3) Uani 1 1 d .
H4 H 0.6502 0.7366 0.0000 0.071 Uiso 1 1 calc R
C5 C 0.6641(15) 0.7315(9) 0.1424(8) 0.051(3) Uani 1 1 d .
H5 H 0.6701 0.6629 0.1645 0.062 Uiso 1 1 calc R
C6 C 0.2844(17) 0.7972(10) 0.3059(7) 0.065(4) Uani 1 1 d .
H6A H 0.1878 0.8496 0.3338 0.078 Uiso 1 1 calc R
H6B H 0.2395 0.7309 0.3259 0.078 Uiso 1 1 calc R
C7 C 0.1626(17) 0.9456(9) 0.1850(8) 0.053(3) Uani 1 1 d .
C8 C 0.1937(16) 0.7140(9) 0.1654(9) 0.054(3) Uani 1 1 d .
C9 C 0.2069(15) 0.8617(8) 0.0386(8) 0.048(3) Uani 1 1 d .
C10 C 0.674(2) 0.6757(12) 0.3904(10) 0.105(6) Uani 1 1 d .
H10A H 0.6219 0.6710 0.4558 0.158 Uiso 1 1 calc R
H10B H 0.8174 0.6751 0.3815 0.158 Uiso 1 1 calc R
H10C H 0.6426 0.6189 0.3643 0.158 Uiso 1 1 calc R
C11 C 0.580(3) 0.9244(12) 0.3821(11) 0.105(6) Uani 1 1 d .
H11A H 0.5004 0.9814 0.3547 0.157 Uiso 1 1 calc R
H11B H 0.7185 0.9366 0.3702 0.157 Uiso 1 1 calc R
H11C H 0.5354 0.9155 0.4481 0.157 Uiso 1 1 calc R
C12 C 0.0387(13) 0.6689(8) 0.7552(7) 0.043(3) Uani 1 1 d .
C13 C 0.0906(14) 0.5630(8) 0.7841(7) 0.041(2) Uani 1 1 d .
H13 H 0.1046 0.5102 0.7471 0.049 Uiso 1 1 calc R
C14 C 0.1167(14) 0.5528(8) 0.8783(7) 0.044(3) Uani 1 1 d .
H14 H 0.1477 0.4918 0.9141 0.053 Uiso 1 1 calc R
C15 C 0.0877(15) 0.6518(9) 0.9094(7) 0.048(3) Uani 1 1 d .
H15 H 0.0986 0.6676 0.9680 0.057 Uiso 1 1 calc R
C16 C 0.0393(14) 0.7203(8) 0.8330(8) 0.046(3) Uani 1 1 d .
H16 H 0.0114 0.7904 0.8338 0.055 Uiso 1 1 calc R
C17 C 0.3868(18) 0.7419(10) 0.6471(8) 0.067(4) Uani 1 1 d .
H17A H 0.4019 0.8126 0.6495 0.080 Uiso 1 1 calc R
H17B H 0.4930 0.7124 0.6017 0.080 Uiso 1 1 calc R
C18 C 0.5648(17) 0.5665(10) 0.7115(9) 0.060(3) Uani 1 1 d .
C19 C 0.4948(16) 0.7685(9) 0.8048(7) 0.050(3) Uani 1 1 d .
C20 C 0.5519(15) 0.5882(8) 0.8790(8) 0.047(3) Uani 1 1 d .
C21 C 0.127(2) 0.6213(10) 0.5442(8) 0.076(4) Uani 1 1 d .
H21A H 0.1342 0.6522 0.4811 0.114 Uiso 1 1 calc R
H21B H 0.0075 0.5884 0.5618 0.114 Uiso 1 1 calc R
H21C H 0.2425 0.5720 0.5493 0.114 Uiso 1 1 calc R
C22 C -0.051(2) 0.8478(11) 0.5929(10) 0.092(5) Uani 1 1 d .
H22A H 0.0064 0.8804 0.5340 0.139 Uiso 1 1 calc R
H22B H -0.0643 0.8930 0.6399 0.139 Uiso 1 1 calc R
H22C H -0.1814 0.8309 0.5886 0.139 Uiso 1 1 calc R

loop_
_atom_site_aniso_label
_atom_site_aniso_U_11
_atom_site_aniso_U_22
_atom_site_aniso_U_33
_atom_site_aniso_U_23
_atom_site_aniso_U_13
_atom_site_aniso_U_12
W1 0.0293(3) 0.0399(3) 0.0457(3) -0.0048(2) -0.00470(18) -0.00866(18)
W2 0.0281(3) 0.0455(3) 0.0411(3) -0.0049(2) -0.00341(18) -0.01127(18)
Ge1 0.0577(8) 0.0687(9) 0.0490(7) -0.0102(6) -0.0155(6) -0.0014(6)
Ge2 0.0522(7) 0.0618(8) 0.0456(7) 0.0028(6) -0.0152(6) -0.0154(6)
O1 0.076(6) 0.059(6) 0.086(7) -0.022(5) -0.011(5) 0.016(5)
O2 0.084(7) 0.050(5) 0.151(10) 0.014(6) -0.035(6) -0.033(5)
O3 0.061(5) 0.078(6) 0.061(5) -0.013(5) -0.024(5) -0.007(4)
O4 0.069(7) 0.130(9) 0.109(9) -0.064(8) 0.012(6) 0.005(6)
O5 0.067(6) 0.063(6) 0.110(8) -0.016(5) -0.018(5) -0.030(5)
O6 0.061(6) 0.126(9) 0.068(6) 0.039(6) -0.030(5) -0.030(5)
C1 0.037(6) 0.046(7) 0.067(8) 0.008(6) -0.013(5) -0.014(5)
C2 0.039(7) 0.058(8) 0.074(9) -0.006(6) -0.008(6) -0.020(5)
C3 0.040(7) 0.082(9) 0.045(7) 0.004(6) 0.000(5) -0.012(6)
C4 0.044(7) 0.081(10) 0.047(7) -0.020(7) 0.007(5) 0.002(6)
C5 0.037(6) 0.052(7) 0.065(8) -0.014(6) -0.010(5) 0.004(5)
C6 0.051(7) 0.091(10) 0.043(7) 0.012(7) 0.000(5) -0.005(7)
C7 0.043(7) 0.061(8) 0.054(7) -0.013(6) 0.000(5) -0.011(6)
C8 0.043(7) 0.042(7) 0.080(9) 0.005(6) -0.018(6) -0.013(5)
C9 0.037(6) 0.053(7) 0.057(7) -0.011(6) -0.001(5) -0.018(5)
C10 0.108(13) 0.115(13) 0.075(10) 0.018(9) -0.031(9) 0.041(10)
C11 0.133(15) 0.103(13) 0.092(12) -0.036(10) -0.033(11) -0.020(11)
C12 0.022(5) 0.058(7) 0.049(6) -0.001(5) -0.009(4) -0.013(5)
C13 0.036(6) 0.046(6) 0.043(6) -0.008(5) 0.001(4) -0.019(5)
C14 0.033(6) 0.044(6) 0.054(7) 0.003(5) -0.002(5) -0.015(5)
C15 0.044(6) 0.068(8) 0.033(6) 0.002(6) -0.007(5) -0.020(5)
C16 0.031(6) 0.046(6) 0.065(7) -0.015(6) -0.003(5) -0.014(5)
C17 0.064(8) 0.095(10) 0.043(7) 0.016(7) -0.006(6) -0.039(7)
C18 0.031(6) 0.078(9) 0.072(8) -0.012(7) -0.005(6) -0.012(6)
C19 0.043(7) 0.064(8) 0.047(7) -0.005(6) -0.010(5) -0.016(6)
C20 0.030(6) 0.060(7) 0.052(7) -0.005(6) 0.006(5) -0.026(5)
C21 0.093(11) 0.083(10) 0.058(8) -0.001(7) -0.009(7) -0.041(8)
C22 0.095(12) 0.079(10) 0.095(11) 0.022(9) -0.030(9) 0.006(8)

loop_
_atom_type_symbol
_atom_type_description
_atom_type_scat_dispersion_real
_atom_type_scat_dispersion_imag
_atom_type_scat_source
C C 0.0033 0.0016 'International Tables Vol C Tables 4.2.6.8 and 6.1.1.4'
H H 0.0000 0.0000 'International Tables Vol C Tables 4.2.6.8 and 6.1.1.4'
O O 0.0106 0.0060 'International Tables Vol C Tables 4.2.6.8 and 6.1.1.4'
Ge Ge 0.1547 1.8001 'International Tables Vol C Tables 4.2.6.8 and 6.1.1.4'
W W -0.8490 6.8722 'International Tables Vol C Tables 4.2.6.8 and 6.1.1.4'

loop_
_geom_angle_atom_site_label_1
_geom_angle_atom_site_label_2
_geom_angle_atom_site_label_3
_geom_angle
C8 W1 C9 79.6(4)
C8 W1 C7 104.0(5)
C9 W1 C7 78.9(5)
C8 W1 C5 96.2(4)
C9 W1 C5 125.8(4)
C7 W1 C5 151.0(4)
C8 W1 C4 105.2(5)
C9 W1 C4 92.9(4)
C7 W1 C4 147.7(5)
C5 W1 C4 35.7(4)
C8 W1 C1 120.5(4)
C9 W1 C1 147.6(4)
C7 W1 C1 115.7(4)
C5 W1 C1 35.3(4)
C4 W1 C1 58.8(4)
C8 W1 C6 75.7(5)
C9 W1 C6 137.8(4)
C7 W1 C6 74.6(5)
C5 W1 C6 90.7(4)
C4 W1 C6 126.3(4)
C1 W1 C6 74.4(4)
C8 W1 C2 154.4(4)
C9 W1 C2 117.7(4)
C7 W1 C2 98.2(4)
C5 W1 C2 58.6(4)
C4 W1 C2 57.9(4)
C1 W1 C2 35.6(4)
C6 W1 C2 98.3(4)
C8 W1 C3 138.4(5)
C9 W1 C3 88.7(4)
C7 W1 C3 112.8(5)
C5 W1 C3 59.2(4)
C4 W1 C3 35.1(4)
C1 W1 C3 59.1(4)
C6 W1 C3 131.7(4)
C2 W1 C3 34.8(4)
C18 W2 C20 79.3(5)
C18 W2 C19 105.4(5)
C20 W2 C19 79.2(4)
C18 W2 C16 149.5(4)
C20 W2 C16 126.3(4)
C19 W2 C16 96.5(4)
C18 W2 C15 147.3(5)
C20 W2 C15 93.3(4)
C19 W2 C15 104.4(4)
C16 W2 C15 35.4(4)
C18 W2 C17 75.2(5)
C20 W2 C17 137.0(4)
C19 W2 C17 75.0(4)
C16 W2 C17 90.7(4)
C15 W2 C17 126.1(4)
C18 W2 C14 112.0(5)
C20 W2 C14 90.2(4)
C19 W2 C14 138.5(4)
C16 W2 C14 58.2(4)
C15 W2 C14 35.7(4)
C17 W2 C14 131.4(4)
C18 W2 C13 96.5(4)
C20 W2 C13 118.9(4)
C19 W2 C13 154.1(4)
C16 W2 C13 58.2(4)
C15 W2 C13 59.2(4)
C17 W2 C13 98.1(4)
C14 W2 C13 34.9(3)
C18 W2 C12 114.4(4)
C20 W2 C12 148.6(4)
C19 W2 C12 120.2(4)
C16 W2 C12 35.1(3)
C15 W2 C12 59.5(3)
C17 W2 C12 74.4(4)
C14 W2 C12 58.6(4)
C13 W2 C12 35.4(3)
C6 Ge1 C11 113.2(6)
C6 Ge1 C10 113.8(6)
C11 Ge1 C10 114.6(7)
C6 Ge1 C1 92.8(4)
C11 Ge1 C1 111.2(6)
C10 Ge1 C1 109.1(5)
C21 Ge2 C22 112.5(6)
C21 Ge2 C17 112.8(6)
C22 Ge2 C17 116.4(6)
C21 Ge2 C12 109.5(5)
C22 Ge2 C12 111.1(6)
C17 Ge2 C12 92.8(4)
C5 C1 C2 106.9(10)
C5 C1 Ge1 120.9(8)
C2 C1 Ge1 124.2(8)
C5 C1 W1 71.5(6)
C2 C1 W1 72.8(6)
Ge1 C1 W1 95.8(4)
C3 C2 C1 109.6(10)
C3 C2 W1 73.4(6)
C1 C2 W1 71.6(6)
C2 C3 C4 106.4(10)
C2 C3 W1 71.8(6)
C4 C3 W1 70.9(6)
C5 C4 C3 109.1(11)
C5 C4 W1 71.5(6)
C3 C4 W1 74.0(6)
C1 C5 C4 108.0(11)
C1 C5 W1 73.2(6)
C4 C5 W1 72.8(6)
Ge1 C6 W1 96.3(5)
O1 C7 W1 178.7(10)
O2 C8 W1 175.2(10)
O3 C9 W1 179.5(10)
C16 C12 C13 105.9(9)
C16 C12 Ge2 124.2(8)
C13 C12 Ge2 120.2(7)
C16 C12 W2 70.3(5)
C13 C12 W2 72.2(5)
Ge2 C12 W2 94.5(4)
C14 C13 C12 108.3(9)
C14 C13 W2 72.3(6)
C12 C13 W2 72.5(5)
C13 C14 C15 108.7(9)
C13 C14 W2 72.8(6)
C15 C14 W2 71.0(6)
C16 C15 C14 105.8(9)
C16 C15 W2 71.7(6)
C14 C15 W2 73.4(6)
C15 C16 C12 111.2(9)
C15 C16 W2 72.8(6)
C12 C16 W2 74.6(6)
Ge2 C17 W2 96.3(5)
O4 C18 W2 176.5(11)
O5 C19 W2 176.8(10)
O6 C20 W2 177.5(9)

loop_
_geom_bond_atom_site_label_1
_geom_bond_atom_site_label_2
_geom_bond_distance
W1 C8 1.986(11)
W1 C9 1.969(12)
W1 C7 1.973(12)
W1 C5 2.312(10)
W1 C4 2.329(10)
W1 C1 2.334(10)
W1 C6 2.337(11)
W1 C2 2.349(10)
W1 C3 2.369(11)
W2 C18 1.948(13)
W2 C20 1.969(12)
W2 C19 1.980(12)
W2 C16 2.307(10)
W2 C15 2.321(10)
W2 C17 2.324(11)
W2 C14 2.352(10)
W2 C13 2.359(9)
W2 C12 2.363(9)
Ge1 C6 1.940(11)
Ge1 C11 1.941(14)
Ge1 C10 1.960(12)
Ge1 C1 1.962(12)
Ge2 C21 1.928(12)
Ge2 C22 1.943(12)
Ge2 C17 1.946(11)
Ge2 C12 1.967(10)
O1 C7 1.156(13)
O2 C8 1.137(13)
O3 C9 1.167(12)
O4 C18 1.168(14)
O5 C19 1.145(13)
O6 C20 1.161(12)
C1 C5 1.409(15)
C1 C2 1.432(15)
C2 C3 1.410(16)
C3 C4 1.419(16)
C4 C5 1.421(15)
C12 C16 1.408(14)
C12 C13 1.435(14)
C13 C14 1.412(14)
C14 C15 1.432(15)
C15 C16 1.408(14)
